data_7248414
loop_
_publ_author_name
'Igoa Salda\~na, Fernando'
'L\'opez, Agust\'in'
'Gonz\'alez-Platas, Javier'
'Suescun, Leopoldo'
'Kremer, Carlos'
'Torres, Julia'

_publ_section_title
;
 Extended isomerism in heteronuclear metal--organic frameworks: synthetic
 strategies and crystal structures of lanthanide--cobalt--oxydiacetate
 systems
;
_journal_issue 19
_journal_name_full CrystEngComm
_journal_page_first 2560
_journal_page_last 2570
_journal_paper_doi 10.1039/D4CE00168K
_journal_volume 26
_journal_year 2024
_chemical_formula_moiety 'C24 H24 Co2 O30 Tm2, Co H6 O6, 3(O)'
_chemical_formula_sum 'C24 H30 Co3 O39 Tm2'
_chemical_formula_weight 1457.13
_space_group_crystal_system cubic
_space_group_IT_number 228
_space_group_name_Hall '-F 4ud 2vw 3'
_space_group_name_H-M_alt 'F d -3 c :2'
_atom_sites_solution_hydrogens mixed
_atom_sites_solution_primary dual
_audit_creation_date 2023-08-29
_audit_creation_method
;
Olex2 1.5
(compiled 2023.08.24 svn.re1ec1418 for OlexSys, GUI svn.r6817)
;
_audit_update_record
;
2023-12-28 deposited with the CCDC.	2024-04-11 downloaded from the CCDC.
;
_cell_angle_alpha 90
_cell_angle_beta 90
_cell_angle_gamma 90
_cell_formula_units_Z 16
_cell_length_a 25.4416(9)
_cell_length_b 25.4416(9)
_cell_length_c 25.4416(9)
_cell_measurement_reflns_used 2086
_cell_measurement_temperature 298(2)
_cell_measurement_theta_max 31.1760
_cell_measurement_theta_min 3.8720
_cell_volume 16467.7(10)
_computing_cell_refinement 'CrysAlisPro 1.171.40.75a (Rigaku OD, 2020)'
_computing_data_collection 'CrysAlisPro 1.171.40.75a (Rigaku OD, 2020)'
_computing_data_reduction 'CrysAlisPro 1.171.40.75a (Rigaku OD, 2020)'
_computing_molecular_graphics 'Olex2 1.5 (Dolomanov et al., 2009)'
_computing_publication_material 'Olex2 1.5 (Dolomanov et al., 2009)'
_computing_structure_refinement 'SHELXL 2019/3 (Sheldrick, 2015)'
_computing_structure_solution 'SHELXT  (Sheldrick, 2015)'
_diffrn_ambient_temperature 298(2)
_diffrn_detector 'CCD plate'
_diffrn_detector_area_resol_mean 10.5953
_diffrn_detector_type Atlas
_diffrn_measured_fraction_theta_full 0.995
_diffrn_measured_fraction_theta_max 0.997
_diffrn_measurement_details
;
List of Runs (angles in degrees, time in seconds):

  # Type    Start    End  Width  t~exp~   \w     \q     \k     \f   Frames
#--------------------------------------------------------------------------
  1  \w    -39.00  58.00   1.00   30.00    --  -14.87  38.00 120.00   97
  2  \w    -19.00  27.00   1.00   30.00    --  -14.87  38.00  30.00   46
;
_diffrn_measurement_device 'four-circle diffractometer'
_diffrn_measurement_device_type 'SuperNova, Dual, Cu at home/near, Atlas'
_diffrn_measurement_method '\w scans'
_diffrn_orient_matrix_type 'CrysAlisPro convention (1999,Acta A55,543-557)'
_diffrn_orient_matrix_UB_11 -0.0057294000
_diffrn_orient_matrix_UB_12 0.0227557000
_diffrn_orient_matrix_UB_13 0.0150578000
_diffrn_orient_matrix_UB_21 -0.0266517000
_diffrn_orient_matrix_UB_22 -0.0079796000
_diffrn_orient_matrix_UB_23 0.0018886000
_diffrn_orient_matrix_UB_31 0.0058373000
_diffrn_orient_matrix_UB_32 -0.0139871000
_diffrn_orient_matrix_UB_33 0.0233926000
_diffrn_radiation_monochromator mirror
_diffrn_radiation_probe x-ray
_diffrn_radiation_type 'Mo K\a'
_diffrn_radiation_wavelength 0.71073
_diffrn_reflns_av_R_equivalents 0.0428
_diffrn_reflns_av_unetI/netI 0.0152
_diffrn_reflns_Laue_measured_fraction_full 0.995
_diffrn_reflns_Laue_measured_fraction_max 0.997
_diffrn_reflns_limit_h_max 23
_diffrn_reflns_limit_h_min -33
_diffrn_reflns_limit_k_max 32
_diffrn_reflns_limit_k_min -33
_diffrn_reflns_limit_l_max 33
_diffrn_reflns_limit_l_min -24
_diffrn_reflns_number 13427
_diffrn_reflns_point_group_measured_fraction_full 0.995
_diffrn_reflns_point_group_measured_fraction_max 0.997
_diffrn_reflns_theta_full 25.242
_diffrn_reflns_theta_max 28.233
_diffrn_reflns_theta_min 3.924
_diffrn_source 'micro-focus sealed X-ray tube'
_diffrn_source_type 'SuperNova (Mo) X-ray Source'
_exptl_absorpt_coefficient_mu 5.576
_exptl_absorpt_correction_T_max 0.679
_exptl_absorpt_correction_T_min 0.600
_exptl_absorpt_correction_type gaussian
_exptl_absorpt_process_details
;
CrysAlisPro 1.171.40.75a (Rigaku Oxford Diffraction, 2020)
Numerical absorption correction based on gaussian integration over
			a multifaceted crystal model
Empirical absorption correction using spherical harmonics,
 implemented in SCALE3 ABSPACK scaling algorithm.
;
_exptl_crystal_colour 'light pink'
_exptl_crystal_colour_modifier light
_exptl_crystal_colour_primary pink
_exptl_crystal_density_diffrn 2.351
_exptl_crystal_description block
_exptl_crystal_F_000 11280
_exptl_crystal_size_max 0.133
_exptl_crystal_size_mid 0.111
_exptl_crystal_size_min 0.098
_refine_diff_density_max 0.924
_refine_diff_density_min -0.740
_refine_diff_density_rms 0.109
_refine_ls_extinction_method none
_refine_ls_goodness_of_fit_ref 1.152
_refine_ls_hydrogen_treatment constr
_refine_ls_matrix_type full
_refine_ls_number_parameters 58
_refine_ls_number_reflns 856
_refine_ls_number_restraints 0
_refine_ls_restrained_S_all 1.152
_refine_ls_R_factor_all 0.0572
_refine_ls_R_factor_gt 0.0327
_refine_ls_shift/su_max 0.000
_refine_ls_shift/su_mean 0.000
_refine_ls_structure_factor_coef Fsqd
_refine_ls_weighting_details 'w=1/[\s^2^(Fo^2^)+(0.0428P)^2^+119.0316P] where P=(Fo^2^+2Fc^2^)/3'
_refine_ls_weighting_scheme calc
_refine_ls_wR_factor_gt 0.0905
_refine_ls_wR_factor_ref 0.1090
_reflns_Friedel_coverage 0.000
_reflns_number_gt 522
_reflns_number_total 856
_reflns_threshold_expression 'I > 2\s(I)'
_cod_data_source_file d4ce00168k2.cif
_cod_data_source_block cub_tmcooda
_cod_depositor_comments 'Adding full bibliography for 7248398--7248415.cif.'
_cod_original_cell_volume 16467.7(17)
_cod_original_sg_symbol_Hall '-F 4cvw 2vw 3'
_cod_original_sg_symbol_H-M 'F d -3 c'
_cod_database_code 7248414
_shelx_shelxl_version_number 2019/3
_chemical_oxdiff_formula 'Tm2 Co3 C24 H30 O38'
_shelx_space_group_comment
;
The symmetry employed for this shelxl refinement is uniquely defined
by the following loop, which should always be used as a source of
symmetry information in preference to the above space-group names.
They are only intended as comments.
;
_reflns_odcompleteness_completeness 99.44
_reflns_odcompleteness_iscentric 1
_reflns_odcompleteness_theta 28.22
_olex2_refinement_description
;
1. Fixed Uiso
 At 1.2 times of:
  All C(H,H) groups
 At 1.5 times of:
  All O(H) groups
2. Others
 Fixed Sof: H1W(0.5) O2W(0.25)
3.a Rotating group:
 O1W(H1W)
3.b Secondary CH2 refined with riding coordinates:
 C2(H2A,H2B)
;
_olex2_submission_special_instructions 'No special instructions were received'
_oxdiff_exptl_absorpt_empirical_details
;
Empirical correction (ABSPACK) includes:
- Absorption correction using spherical harmonics
- Frame scaling
;
_oxdiff_exptl_absorpt_empirical_full_max 2.277
_oxdiff_exptl_absorpt_empirical_full_min 0.526

loop_
_space_group_symop_operation_xyz
'x, y, z'
'-x+1/4, -y+3/4, z+1/2'
'-x+3/4, y+1/2, -z+1/4'
'x+1/2, -y+1/4, -z+3/4'
'z, x, y'
'z+1/2, -x+1/4, -y+3/4'
'-z+1/4, -x+3/4, y+1/2'
'-z+3/4, x+1/2, -y+1/4'
'y, z, x'
'-y+3/4, z+1/2, -x+1/4'
'y+1/2, -z+1/4, -x+3/4'
'-y+1/4, -z+3/4, x+1/2'
'y+3/4, x+1/4, -z'
'-y+1/2, -x+1/2, -z+1/2'
'y+1/4, -x, z+3/4'
'-y, x+3/4, z+1/4'
'x+3/4, z+1/4, -y'
'-x, z+3/4, y+1/4'
'-x+1/2, -z+1/2, -y+1/2'
'x+1/4, -z, y+3/4'
'z+3/4, y+1/4, -x'
'z+1/4, -y, x+3/4'
'-z, y+3/4, x+1/4'
'-z+1/2, -y+1/2, -x+1/2'
'x, y+1/2, z+1/2'
'-x+1/4, -y+5/4, z+1'
'-x+3/4, y+1, -z+3/4'
'x+1/2, -y+3/4, -z+5/4'
'z, x+1/2, y+1/2'
'z+1/2, -x+3/4, -y+5/4'
'-z+1/4, -x+5/4, y+1'
'-z+3/4, x+1, -y+3/4'
'y, z+1/2, x+1/2'
'-y+3/4, z+1, -x+3/4'
'y+1/2, -z+3/4, -x+5/4'
'-y+1/4, -z+5/4, x+1'
'y+3/4, x+3/4, -z+1/2'
'-y+1/2, -x+1, -z+1'
'y+1/4, -x+1/2, z+5/4'
'-y, x+5/4, z+3/4'
'x+3/4, z+3/4, -y+1/2'
'-x, z+5/4, y+3/4'
'-x+1/2, -z+1, -y+1'
'x+1/4, -z+1/2, y+5/4'
'z+3/4, y+3/4, -x+1/2'
'z+1/4, -y+1/2, x+5/4'
'-z, y+5/4, x+3/4'
'-z+1/2, -y+1, -x+1'
'x+1/2, y, z+1/2'
'-x+3/4, -y+3/4, z+1'
'-x+5/4, y+1/2, -z+3/4'
'x+1, -y+1/4, -z+5/4'
'z+1/2, x, y+1/2'
'z+1, -x+1/4, -y+5/4'
'-z+3/4, -x+3/4, y+1'
'-z+5/4, x+1/2, -y+3/4'
'y+1/2, z, x+1/2'
'-y+5/4, z+1/2, -x+3/4'
'y+1, -z+1/4, -x+5/4'
'-y+3/4, -z+3/4, x+1'
'y+5/4, x+1/4, -z+1/2'
'-y+1, -x+1/2, -z+1'
'y+3/4, -x, z+5/4'
'-y+1/2, x+3/4, z+3/4'
'x+5/4, z+1/4, -y+1/2'
'-x+1/2, z+3/4, y+3/4'
'-x+1, -z+1/2, -y+1'
'x+3/4, -z, y+5/4'
'z+5/4, y+1/4, -x+1/2'
'z+3/4, -y, x+5/4'
'-z+1/2, y+3/4, x+3/4'
'-z+1, -y+1/2, -x+1'
'x+1/2, y+1/2, z'
'-x+3/4, -y+5/4, z+1/2'
'-x+5/4, y+1, -z+1/4'
'x+1, -y+3/4, -z+3/4'
'z+1/2, x+1/2, y'
'z+1, -x+3/4, -y+3/4'
'-z+3/4, -x+5/4, y+1/2'
'-z+5/4, x+1, -y+1/4'
'y+1/2, z+1/2, x'
'-y+5/4, z+1, -x+1/4'
'y+1, -z+3/4, -x+3/4'
'-y+3/4, -z+5/4, x+1/2'
'y+5/4, x+3/4, -z'
'-y+1, -x+1, -z+1/2'
'y+3/4, -x+1/2, z+3/4'
'-y+1/2, x+5/4, z+1/4'
'x+5/4, z+3/4, -y'
'-x+1/2, z+5/4, y+1/4'
'-x+1, -z+1, -y+1/2'
'x+3/4, -z+1/2, y+3/4'
'z+5/4, y+3/4, -x'
'z+3/4, -y+1/2, x+3/4'
'-z+1/2, y+5/4, x+1/4'
'-z+1, -y+1, -x+1/2'
'-x, -y, -z'
'x-1/4, y-3/4, -z-1/2'
'x-3/4, -y-1/2, z-1/4'
'-x-1/2, y-1/4, z-3/4'
'-z, -x, -y'
'-z-1/2, x-1/4, y-3/4'
'z-1/4, x-3/4, -y-1/2'
'z-3/4, -x-1/2, y-1/4'
'-y, -z, -x'
'y-3/4, -z-1/2, x-1/4'
'-y-1/2, z-1/4, x-3/4'
'y-1/4, z-3/4, -x-1/2'
'-y-3/4, -x-1/4, z'
'y-1/2, x-1/2, z-1/2'
'-y-1/4, x, -z-3/4'
'y, -x-3/4, -z-1/4'
'-x-3/4, -z-1/4, y'
'x, -z-3/4, -y-1/4'
'x-1/2, z-1/2, y-1/2'
'-x-1/4, z, -y-3/4'
'-z-3/4, -y-1/4, x'
'-z-1/4, y, -x-3/4'
'z, -y-3/4, -x-1/4'
'z-1/2, y-1/2, x-1/2'
'-x, -y+1/2, -z+1/2'
'x-1/4, y-1/4, -z'
'x-3/4, -y, z+1/4'
'-x-1/2, y+1/4, z-1/4'
'-z, -x+1/2, -y+1/2'
'-z-1/2, x+1/4, y-1/4'
'z-1/4, x-1/4, -y'
'z-3/4, -x, y+1/4'
'-y, -z+1/2, -x+1/2'
'y-3/4, -z, x+1/4'
'-y-1/2, z+1/4, x-1/4'
'y-1/4, z-1/4, -x'
'-y-3/4, -x+1/4, z+1/2'
'y-1/2, x, z'
'-y-1/4, x+1/2, -z-1/4'
'y, -x-1/4, -z+1/4'
'-x-3/4, -z+1/4, y+1/2'
'x, -z-1/4, -y+1/4'
'x-1/2, z, y'
'-x-1/4, z+1/2, -y-1/4'
'-z-3/4, -y+1/4, x+1/2'
'-z-1/4, y+1/2, -x-1/4'
'z, -y-1/4, -x+1/4'
'z-1/2, y, x'
'-x+1/2, -y, -z+1/2'
'x+1/4, y-3/4, -z'
'x-1/4, -y-1/2, z+1/4'
'-x, y-1/4, z-1/4'
'-z+1/2, -x, -y+1/2'
'-z, x-1/4, y-1/4'
'z+1/4, x-3/4, -y'
'z-1/4, -x-1/2, y+1/4'
'-y+1/2, -z, -x+1/2'
'y-1/4, -z-1/2, x+1/4'
'-y, z-1/4, x-1/4'
'y+1/4, z-3/4, -x'
'-y-1/4, -x-1/4, z+1/2'
'y, x-1/2, z'
'-y+1/4, x, -z-1/4'
'y+1/2, -x-3/4, -z+1/4'
'-x-1/4, -z-1/4, y+1/2'
'x+1/2, -z-3/4, -y+1/4'
'x, z-1/2, y'
'-x+1/4, z, -y-1/4'
'-z-1/4, -y-1/4, x+1/2'
'-z+1/4, y, -x-1/4'
'z+1/2, -y-3/4, -x+1/4'
'z, y-1/2, x'
'-x+1/2, -y+1/2, -z'
'x+1/4, y-1/4, -z-1/2'
'x-1/4, -y, z-1/4'
'-x, y+1/4, z-3/4'
'-z+1/2, -x+1/2, -y'
'-z, x+1/4, y-3/4'
'z+1/4, x-1/4, -y-1/2'
'z-1/4, -x, y-1/4'
'-y+1/2, -z+1/2, -x'
'y-1/4, -z, x-1/4'
'-y, z+1/4, x-3/4'
'y+1/4, z-1/4, -x-1/2'
'-y-1/4, -x+1/4, z'
'y, x, z-1/2'
'-y+1/4, x+1/2, -z-3/4'
'y+1/2, -x-1/4, -z-1/4'
'-x-1/4, -z+1/4, y'
'x+1/2, -z-1/4, -y-1/4'
'x, z, y-1/2'
'-x+1/4, z+1/2, -y-3/4'
'-z-1/4, -y+1/4, x'
'-z+1/4, y+1/2, -x-3/4'
'z+1/2, -y-1/4, -x-1/4'
'z, y, x-1/2'

loop_
_atom_site_label
_atom_site_type_symbol
_atom_site_fract_x
_atom_site_fract_y
_atom_site_fract_z
_atom_site_U_iso_or_equiv
_atom_site_adp_type
_atom_site_occupancy
_atom_site_site_symmetry_order
_atom_site_calc_flag
_atom_site_refinement_flags_posn
_atom_site_refinement_flags_adp
_atom_site_refinement_flags_occupancy
_atom_site_disorder_assembly
_atom_site_disorder_group
Co1 Co 0.250000 0.250000 0.500000 0.0200(4) Uani 1 6 d S T P . .
Tm Tm 0.250000 0.500000 0.500000 0.0236(2) Uani 1 6 d S T P . .
O2 O 0.27254(13) 0.32813(13) 0.51339(12) 0.0366(8) Uani 1 1 d . . . . .
O1 O 0.28092(13) 0.41394(12) 0.50862(13) 0.0386(8) Uani 1 1 d . . . . .
C1 C 0.25331(17) 0.3729(2) 0.50814(18) 0.0302(13) Uani 1 1 d . . . . .
C2 C 0.19517(19) 0.37939(19) 0.5026(2) 0.0426(12) Uani 1 1 d . . . . .
H2A H 0.183150 0.361922 0.470879 0.051 Uiso 1 1 calc R U . . .
H2B H 0.177437 0.363592 0.532398 0.051 Uiso 1 1 calc R U . . .
O3 O 0.18325(12) 0.43325(12) 0.500000 0.0342(11) Uani 1 2 d S T P . .
Co2 Co 0.375000 0.375000 0.375000 0.0437(6) Uani 1 12 d S T P . .
O1W O 0.375000 0.375000 0.4567(2) 0.0564(15) Uani 1 2 d S T P . .
H1W H 0.342521 0.376191 0.469823 0.085 Uiso 0.5 1 d R U P . .
O2W O 0.125000 0.4178(6) 0.625000 0.095(4) Uani 0.5 2 d S T P . .

loop_
_atom_site_aniso_label
_atom_site_aniso_U_11
_atom_site_aniso_U_22
_atom_site_aniso_U_33
_atom_site_aniso_U_23
_atom_site_aniso_U_13
_atom_site_aniso_U_12
Co1 0.0200(4) 0.0200(4) 0.0200(4) 0.0011(3) 0.0011(3) -0.0011(3)
Tm 0.0236(2) 0.0236(2) 0.0236(2) 0.00340(10) -0.00340(10) -0.00340(10)
O2 0.0395(19) 0.0313(18) 0.0390(18) -0.0003(15) -0.0051(17) 0.0012(16)
O1 0.0309(17) 0.0314(18) 0.053(2) 0.0071(15) -0.0042(16) -0.0023(15)
C1 0.035(3) 0.031(3) 0.025(2) 0.0037(18) 0.0013(18) -0.003(2)
C2 0.033(3) 0.029(3) 0.066(3) 0.001(2) -0.005(2) -0.004(2)
O3 0.0266(14) 0.0266(14) 0.049(3) 0.0032(14) -0.0032(14) 0.0009(18)
Co2 0.0437(6) 0.0437(6) 0.0437(6) 0.000 0.000 0.000
O1W 0.042(3) 0.084(4) 0.044(3) 0.000 0.000 0.002(3)
O2W 0.075(9) 0.095(12) 0.115(12) 0.000 -0.002(9) 0.000

loop_
_atom_type_symbol
_atom_type_description
_atom_type_scat_dispersion_real
_atom_type_scat_dispersion_imag
_atom_type_scat_source
C C 0.0033 0.0016 'International Tables Vol C Tables 4.2.6.8 and 6.1.1.4'
H H 0.0000 0.0000 'International Tables Vol C Tables 4.2.6.8 and 6.1.1.4'
Co Co 0.3494 0.9721 'International Tables Vol C Tables 4.2.6.8 and 6.1.1.4'
O O 0.0106 0.0060 'International Tables Vol C Tables 4.2.6.8 and 6.1.1.4'
Tm Tm -0.3139 5.2483 'International Tables Vol C Tables 4.2.6.8 and 6.1.1.4'

loop_
_exptl_crystal_face_index_h
_exptl_crystal_face_index_k
_exptl_crystal_face_index_l
_exptl_crystal_face_perp_dist
1 0 0 0.0677
1 1 5 0.0651
-1 -1 -5 0.0409
0 1 0 0.0602
0 -1 0 0.0378
0 -3 5 0.0601
0 3 -5 0.0695
-1 0 0 0.0434
1 -1 -4 0.0554
3 -4 0 0.0564

loop_
_geom_angle_atom_site_label_1
_geom_angle_atom_site_label_2
_geom_angle_atom_site_label_3
_geom_angle
_geom_angle_site_symmetry_1
_geom_angle_site_symmetry_3
_geom_angle_publ_flag
O2 Co1 O2 180.0 . 169_556 ?
O2 Co1 O2 86.51(12) 152_565 107_656 ?
O2 Co1 O2 93.49(12) 152_565 83_455 ?
O2 Co1 O2 93.49(12) . 152_565 ?
O2 Co1 O2 86.51(12) . 83_455 ?
O2 Co1 O2 86.51(12) 169_556 152_565 ?
O2 Co1 O2 86.51(12) 169_556 107_656 ?
O2 Co1 O2 86.51(12) . 32_545 ?
O2 Co1 O2 93.49(12) 32_545 107_656 ?
O2 Co1 O2 93.49(12) 169_556 32_545 ?
O2 Co1 O2 93.49(12) 169_556 83_455 ?
O2 Co1 O2 180.00(6) 152_565 32_545 ?
O2 Co1 O2 86.51(12) 32_545 83_455 ?
O2 Co1 O2 93.49(12) . 107_656 ?
O2 Co1 O2 180.00(18) 107_656 83_455 ?
O1 Tm O1 129.76(16) 70_464 55_554 ?
O1 Tm O1 78.70(12) 13_456 43 ?
O1 Tm O1 129.76(16) 13_456 . ?
O1 Tm O1 86.42(16) 70_464 34_545 ?
O1 Tm O1 78.70(12) 55_554 . ?
O1 Tm O1 78.70(12) 55_554 34_545 ?
O1 Tm O1 144.56(16) 55_554 43 ?
O1 Tm O1 78.70(12) 70_464 13_456 ?
O1 Tm O1 144.56(16) 70_464 . ?
O1 Tm O1 86.42(16) 55_554 13_456 ?
O1 Tm O1 78.70(12) 34_545 . ?
O1 Tm O1 144.56(16) 34_545 13_456 ?
O1 Tm O1 86.42(16) 43 . ?
O1 Tm O1 78.70(12) 70_464 43 ?
O1 Tm O1 129.76(16) 34_545 43 ?
O1 Tm O3 72.28(8) 70_464 34_545 ?
O1 Tm O3 64.88(8) . . ?
O1 Tm O3 72.28(8) 55_554 . ?
O1 Tm O3 136.79(8) 55_554 34_545 ?
O1 Tm O3 136.79(8) 43 55_554 ?
O1 Tm O3 64.88(8) 34_545 34_545 ?
O1 Tm O3 64.88(8) 13_456 . ?
O1 Tm O3 136.79(8) 13_456 34_545 ?
O1 Tm O3 72.28(8) 13_456 55_554 ?
O1 Tm O3 64.88(8) 43 34_545 ?
O1 Tm O3 136.79(8) 70_464 . ?
O1 Tm O3 72.28(8) . 34_545 ?
O1 Tm O3 136.79(8) 34_545 . ?
O1 Tm O3 64.88(8) 70_464 55_554 ?
O1 Tm O3 72.28(8) 43 . ?
O1 Tm O3 64.88(8) 55_554 55_554 ?
O1 Tm O3 72.28(8) 34_545 55_554 ?
O1 Tm O3 136.79(8) . 55_554 ?
O3 Tm O3 120.0 34_545 55_554 ?
O3 Tm O3 120.0 55_554 . ?
O3 Tm O3 120.0 34_545 . ?
C1 O2 Co1 137.8(3) . . ?
C1 O1 Tm 126.1(3) . . ?
O2 C1 O1 122.5(4) . . ?
O2 C1 C2 119.9(4) . . ?
O1 C1 C2 117.5(4) . . ?
C1 C2 H2A 109.9 . . ?
C1 C2 H2B 109.9 . . ?
H2A C2 H2B 108.3 . . ?
O3 C2 C1 109.0(4) . . ?
O3 C2 H2A 109.9 . . ?
O3 C2 H2B 109.9 . . ?
C2 O3 Tm 122.5(2) 13_456 . ?
C2 O3 Tm 122.5(2) . . ?
C2 O3 C2 115.0(5) . 13_456 ?
O1W Co2 O1W 90.000(1) 27_545 55_554 ?
O1W Co2 O1W 90.0 27_545 9 ?
O1W Co2 O1W 180.0 . 27_545 ?
O1W Co2 O1W 90.0 . 9 ?
O1W Co2 O1W 90.0 83_455 27_545 ?
O1W Co2 O1W 90.0 55_554 9 ?
O1W Co2 O1W 90.000(1) . 5 ?
O1W Co2 O1W 180.0 5 55_554 ?
O1W Co2 O1W 90.0 83_455 5 ?
O1W Co2 O1W 180.0 83_455 9 ?
O1W Co2 O1W 90.0 27_545 5 ?
O1W Co2 O1W 90.0 5 9 ?
O1W Co2 O1W 90.0 . 55_554 ?
O1W Co2 O1W 90.000(1) 83_455 55_554 ?
O1W Co2 O1W 90.0 . 83_455 ?
Co2 O1W H1W 112.0 . . ?
Co2 O1W H1W 112.01(3) . 50_554 ?
H1W O1W H1W 136.0 . 50_554 ?

loop_
_geom_bond_atom_site_label_1
_geom_bond_atom_site_label_2
_geom_bond_distance
_geom_bond_site_symmetry_2
_geom_bond_publ_flag
Co1 O2 2.097(3) . ?
Co1 O2 2.097(3) 107_656 ?
Co1 O2 2.097(3) 32_545 ?
Co1 O2 2.097(3) 169_556 ?
Co1 O2 2.097(3) 152_565 ?
Co1 O2 2.097(3) 83_455 ?
Tm O1 2.337(3) 55_554 ?
Tm O1 2.337(3) . ?
Tm O1 2.337(3) 43 ?
Tm O1 2.337(3) 34_545 ?
Tm O1 2.337(3) 13_456 ?
Tm O1 2.337(3) 70_464 ?
Tm O3 2.402(4) 34_545 ?
Tm O3 2.402(4) 55_554 ?
Tm O3 2.402(4) . ?
O2 C1 1.247(6) . ?
O1 C1 1.258(6) . ?
C1 C2 1.495(6) . ?
C2 H2A 0.9700 . ?
C2 H2B 0.9700 . ?
C2 O3 1.405(5) . ?
Co2 O1W 2.078(5) 9 ?
Co2 O1W 2.078(5) 5 ?
Co2 O1W 2.078(5) 55_554 ?
Co2 O1W 2.078(5) 83_455 ?
Co2 O1W 2.078(5) 27_545 ?
Co2 O1W 2.078(5) . ?
O1W H1W 0.8919 . ?
O1W H1W 0.8918 50_554 ?

loop_
_geom_torsion_atom_site_label_1
_geom_torsion_atom_site_label_2
_geom_torsion_atom_site_label_3
_geom_torsion_atom_site_label_4
_geom_torsion
_geom_torsion_site_symmetry_1
_geom_torsion_site_symmetry_2
_geom_torsion_site_symmetry_3
_geom_torsion_site_symmetry_4
_geom_torsion_publ_flag
Co1 O2 C1 O1 -163.3(3) . . . . ?
Co1 O2 C1 C2 18.5(7) . . . . ?
Tm O1 C1 O2 -179.4(3) . . . . ?
Tm O1 C1 C2 -1.2(6) . . . . ?
O2 C1 C2 O3 177.0(4) . . . . ?
O1 C1 C2 O3 -1.3(6) . . . . ?
C1 C2 O3 Tm 3.1(5) . . . . ?
C1 C2 O3 C2 -176.9(5) . . . 13_456 ?

loop_
_exptl_oxdiff_crystal_face_indexfrac_h
_exptl_oxdiff_crystal_face_indexfrac_k
_exptl_oxdiff_crystal_face_indexfrac_l
_exptl_oxdiff_crystal_face_x
_exptl_oxdiff_crystal_face_y
_exptl_oxdiff_crystal_face_z
1.0000 -0.0001 -0.0002 -0.0057 -0.0267 0.0058
1.0004 1.0008 4.9997 0.0923 -0.0252 0.1088
-1.0004 -1.0008 -4.9997 -0.0923 0.0252 -0.1088
0.0004 1.0001 0.0002 0.0228 -0.0080 -0.0140
-0.0004 -1.0001 -0.0002 -0.0228 0.0080 0.0140
-0.0012 -2.9996 4.9992 0.0070 0.0334 0.1589
0.0012 2.9996 -4.9992 -0.0070 -0.0334 -0.1589
-1.0000 0.0001 0.0002 0.0057 0.0267 -0.0058
1.0000 -0.9999 -3.9999 -0.0887 -0.0262 -0.0737
3.0000 -3.9998 0.0001 -0.1082 -0.0480 0.0735
